data_2208258
loop_
_publ_author_name
'Silva, Luiz Everson da'
'Joussef, Antonio Carlos'
'Foro, Sabine'
'Schmidt, Boris'

_publ_section_title Bis[4-nitro-<i>N</i>-(quinolin-8-yl)benzenesulfonamidato-\k^2^<i>N</i>,<i>N</i>']copper(II)
_journal_coeditor_code BT2004
_journal_issue 3
_journal_name_full 'Acta Crystallographica Section E'
_journal_page_first m518
_journal_page_last m519
_journal_paper_doi 10.1107/S1600536806004867
_journal_volume 62
_journal_year 2006
_chemical_formula_iupac '[Cu (C15 H10 N3 O4 S1)2]'
_chemical_formula_moiety 'C30 H20 Cu N6 O8 S2'
_chemical_formula_sum 'C30 H20 Cu N6 O8 S2'
_chemical_formula_weight 720.18
_chemical_name_systematic
;
Bis[4-nitro-N-(quinolin-8-yl)benzenesulfonamidato-\k^2^N,N']copper(II)
;
_space_group_IT_number 15
_symmetry_cell_setting monoclinic
_symmetry_space_group_name_Hall '-C 2yc'
_symmetry_space_group_name_H-M 'C 1 2/c 1'
_atom_sites_solution_hydrogens geom
_atom_sites_solution_primary direct
_atom_sites_solution_secondary difmap
_audit_creation_method SHELXL-97
_cell_angle_alpha 90.00
_cell_angle_beta 102.350(10)
_cell_angle_gamma 90.00
_cell_formula_units_Z 4
_cell_length_a 14.101(2)
_cell_length_b 16.823(2)
_cell_length_c 13.172(2)
_cell_measurement_reflns_used 25
_cell_measurement_temperature 299(2)
_cell_measurement_theta_max 22.75
_cell_measurement_theta_min 4.14
_cell_volume 3052.4(7)
_computing_cell_refinement
;
CAD-4/PC
;
_computing_data_collection
;
CAD-4/PC (Nonius, 1996)
;
_computing_data_reduction 'REDU4 (Stoe & Cie, 1987)'
_computing_molecular_graphics 'PLATON (Spek, 2003)'
_computing_publication_material SHELXL97
_computing_structure_refinement 'SHELXL97 (Sheldrick, 1997)'
_computing_structure_solution 'SHELXS97 (Sheldrick, 1997)'
_diffrn_ambient_temperature 299(2)
_diffrn_measured_fraction_theta_full 1.000
_diffrn_measured_fraction_theta_max 1.000
_diffrn_measurement_device_type 'Nonius CAD-4'
_diffrn_measurement_method \w/2\q
_diffrn_radiation_monochromator graphite
_diffrn_radiation_source 'fine-focus sealed tube'
_diffrn_radiation_type CuK\a
_diffrn_radiation_wavelength 1.54180
_diffrn_reflns_av_R_equivalents 0.1075
_diffrn_reflns_av_sigmaI/netI 0.0894
_diffrn_reflns_limit_h_max 16
_diffrn_reflns_limit_h_min -16
_diffrn_reflns_limit_k_max 20
_diffrn_reflns_limit_k_min -20
_diffrn_reflns_limit_l_max 0
_diffrn_reflns_limit_l_min -15
_diffrn_reflns_number 5582
_diffrn_reflns_theta_full 67.02
_diffrn_reflns_theta_max 67.02
_diffrn_reflns_theta_min 4.15
_diffrn_standards_decay_% 5.0
_diffrn_standards_interval_time 120
_diffrn_standards_number 3
_exptl_absorpt_coefficient_mu 2.829
_exptl_absorpt_correction_T_max 0.7891
_exptl_absorpt_correction_T_min 0.5560
_exptl_absorpt_correction_type psi-scan
_exptl_absorpt_process_details '(North <i>et al.</i>,  1968)'
_exptl_crystal_colour 'dark green'
_exptl_crystal_density_diffrn 1.567
_exptl_crystal_density_method 'not measured'
_exptl_crystal_description prism
_exptl_crystal_F_000 1468
_exptl_crystal_size_max 0.38
_exptl_crystal_size_mid 0.13
_exptl_crystal_size_min 0.10
_refine_diff_density_max 0.998
_refine_diff_density_min -1.577
_refine_ls_extinction_coef 0.0019(3)
_refine_ls_extinction_expression Fc^*^=kFc[1+0.001xFc^2^\l^3^/sin(2\q)]^-1/4^
_refine_ls_extinction_method SHELXL97
_refine_ls_goodness_of_fit_ref 1.055
_refine_ls_hydrogen_treatment constr
_refine_ls_matrix_type full
_refine_ls_number_parameters 214
_refine_ls_number_reflns 2720
_refine_ls_number_restraints 0
_refine_ls_restrained_S_all 1.055
_refine_ls_R_factor_all 0.0949
_refine_ls_R_factor_gt 0.0707
_refine_ls_shift/su_max 0.000
_refine_ls_shift/su_mean 0.000
_refine_ls_structure_factor_coef Fsqd
_refine_ls_weighting_details 'calc w=1/[\s^2^(Fo^2^)+(0.1447P)^2^] where P=(Fo^2^+2Fc^2^)/3'
_refine_ls_weighting_scheme calc
_refine_ls_wR_factor_gt 0.1766
_refine_ls_wR_factor_ref 0.2023
_reflns_number_gt 2074
_reflns_number_total 2720
_reflns_threshold_expression I>2\s(I)
_cod_data_source_file bt2004.cif
_cod_data_source_block I
_cod_original_sg_symbol_H-M 'C 2/c'
_cod_database_code 2208258

loop_
_symmetry_equiv_pos_as_xyz
'x, y, z'
'-x, y, -z+1/2'
'x+1/2, y+1/2, z'
'-x+1/2, y+1/2, -z+1/2'
'-x, -y, -z'
'x, -y, z-1/2'
'-x+1/2, -y+1/2, -z'
'x+1/2, -y+1/2, z-1/2'

loop_
_atom_site_type_symbol
_atom_site_label
_atom_site_fract_x
_atom_site_fract_y
_atom_site_fract_z
_atom_site_U_iso_or_equiv
_atom_site_adp_type
_atom_site_calc_flag
_atom_site_refinement_flags
_atom_site_occupancy
C C1 -0.1090(3) 0.1940(3) 0.0526(3) 0.0414(10) Uani d . 1
H H1 -0.0538 0.2009 0.0257 0.050 Uiso calc R 1
C C2 -0.1887(3) 0.1521(3) -0.0063(3) 0.0484(11) Uani d . 1
H H2 -0.1853 0.1308 -0.0706 0.058 Uiso calc R 1
C C3 -0.2708(3) 0.1432(3) 0.0316(4) 0.0494(11) Uani d . 1
H H3 -0.3239 0.1162 -0.0073 0.059 Uiso calc R 1
C C4 -0.2753(3) 0.1749(3) 0.1302(3) 0.0417(10) Uani d . 1
C C5 -0.3575(3) 0.1702(3) 0.1746(4) 0.0544(13) Uani d . 1
H H5 -0.4137 0.1453 0.1391 0.065 Uiso calc R 1
C C6 -0.3539(3) 0.2024(3) 0.2695(4) 0.0571(13) Uani d . 1
H H6 -0.4085 0.1991 0.2984 0.069 Uiso calc R 1
C C7 -0.2693(3) 0.2414(3) 0.3268(4) 0.0489(11) Uani d . 1
H H7 -0.2687 0.2620 0.3925 0.059 Uiso calc R 1
C C8 -0.1891(3) 0.2483(3) 0.2849(3) 0.0362(9) Uani d . 1
C C9 -0.1919(3) 0.2146(2) 0.1849(3) 0.0347(9) Uani d . 1
C C10 0.1791(3) 0.4300(3) 0.1814(3) 0.0394(9) Uani d . 1
C C11 0.2698(3) 0.4416(3) 0.1585(4) 0.0505(12) Uani d . 1
H H11 0.2841 0.4194 0.0989 0.061 Uiso calc R 1
C C12 0.3383(3) 0.4861(3) 0.2248(4) 0.0499(11) Uani d . 1
H H12 0.3997 0.4937 0.2111 0.060 Uiso calc R 1
C C13 0.3146(3) 0.5192(3) 0.3112(3) 0.0416(10) Uani d . 1
C C14 0.2231(3) 0.5109(3) 0.3339(3) 0.0432(10) Uani d . 1
H H14 0.2080 0.5354 0.3917 0.052 Uiso calc R 1
C C15 0.1561(3) 0.4656(3) 0.2683(3) 0.0417(10) Uani d . 1
H H15 0.0946 0.4586 0.2820 0.050 Uiso calc R 1
N N1 0.1000(2) 0.2856(2) 0.1714(3) 0.0408(9) Uani d . 1
N N2 -0.1109(2) 0.2236(2) 0.1449(3) 0.0349(8) Uani d . 1
N N3 0.3895(3) 0.5633(3) 0.3854(3) 0.0596(11) Uani d . 1
O O1 -0.0010(2) 0.3956(2) 0.0945(2) 0.0516(8) Uani d . 1
O O2 0.1304(3) 0.3520(3) 0.0085(2) 0.0623(11) Uani d . 1
O O3 0.3707(3) 0.5931(3) 0.4612(3) 0.0790(13) Uani d . 1
O O4 0.4684(3) 0.5684(4) 0.3643(5) 0.134(3) Uani d . 1
S S1 0.09590(7) 0.36405(7) 0.10305(7) 0.0411(4) Uani d . 1
Cu Cu1 0.0000 0.26765(5) 0.2500 0.0348(3) Uani d S 1

loop_
_atom_site_aniso_label
_atom_site_aniso_U_11
_atom_site_aniso_U_22
_atom_site_aniso_U_33
_atom_site_aniso_U_12
_atom_site_aniso_U_13
_atom_site_aniso_U_23
C1 0.037(2) 0.049(3) 0.035(2) 0.0041(18) -0.0004(16) -0.0021(17)
C2 0.046(2) 0.052(3) 0.041(2) 0.005(2) -0.0054(18) -0.0085(19)
C3 0.041(2) 0.045(2) 0.052(3) -0.0028(19) -0.0132(19) -0.0022(19)
C4 0.030(2) 0.037(2) 0.051(2) -0.0032(16) -0.0057(17) 0.0101(18)
C5 0.033(2) 0.064(3) 0.062(3) -0.011(2) -0.002(2) 0.017(2)
C6 0.031(2) 0.072(3) 0.069(3) -0.009(2) 0.014(2) 0.019(3)
C7 0.035(2) 0.067(3) 0.046(2) -0.002(2) 0.0106(18) 0.010(2)
C8 0.0263(18) 0.044(2) 0.037(2) 0.0007(15) 0.0018(15) 0.0091(16)
C9 0.0269(18) 0.037(2) 0.036(2) 0.0000(15) -0.0031(15) 0.0098(15)
C10 0.033(2) 0.052(3) 0.0336(19) -0.0030(18) 0.0083(15) 0.0064(17)
C11 0.040(2) 0.073(3) 0.045(2) -0.005(2) 0.0235(19) -0.003(2)
C12 0.033(2) 0.058(3) 0.064(3) -0.0107(19) 0.024(2) -0.001(2)
C13 0.034(2) 0.046(2) 0.047(2) -0.0092(17) 0.0111(17) 0.0022(18)
C14 0.040(2) 0.054(3) 0.040(2) -0.0017(19) 0.0167(17) 0.0032(19)
C15 0.0291(19) 0.059(3) 0.039(2) 0.0001(18) 0.0128(16) 0.0052(18)
N1 0.0268(16) 0.061(2) 0.0326(17) -0.0007(15) 0.0019(13) 0.0002(15)
N2 0.0265(15) 0.0417(19) 0.0328(16) 0.0047(13) -0.0018(12) 0.0039(14)
N3 0.048(2) 0.070(3) 0.064(3) -0.022(2) 0.019(2) -0.015(2)
O1 0.0304(15) 0.073(2) 0.0479(17) 0.0039(15) 0.0018(12) 0.0142(16)
O2 0.062(2) 0.102(3) 0.0257(15) -0.010(2) 0.0153(14) -0.0020(16)
O3 0.073(3) 0.105(4) 0.061(2) -0.031(3) 0.020(2) -0.021(2)
O4 0.063(3) 0.181(6) 0.174(5) -0.069(4) 0.060(3) -0.115(5)
S1 0.0305(6) 0.0654(8) 0.0269(5) -0.0015(4) 0.0054(4) 0.0041(4)
Cu1 0.0212(5) 0.0528(6) 0.0285(5) 0.000 0.0012(3) 0.000

loop_
_atom_type_symbol
_atom_type_description
_atom_type_scat_dispersion_real
_atom_type_scat_dispersion_imag
_atom_type_scat_source
C C 0.0181 0.0091 'International Tables Vol C Tables 4.2.6.8 and 6.1.1.4'
H H 0.0000 0.0000 'International Tables Vol C Tables 4.2.6.8 and 6.1.1.4'
N N 0.0311 0.0180 'International Tables Vol C Tables 4.2.6.8 and 6.1.1.4'
O O 0.0492 0.0322 'International Tables Vol C Tables 4.2.6.8 and 6.1.1.4'
S S 0.3331 0.5567 'International Tables Vol C Tables 4.2.6.8 and 6.1.1.4'
Cu Cu -1.9646 0.5888 'International Tables Vol C Tables 4.2.6.8 and 6.1.1.4'

loop_
_geom_angle_atom_site_label_1
_geom_angle_atom_site_label_2
_geom_angle_atom_site_label_3
_geom_angle_site_symmetry_1
_geom_angle_site_symmetry_3
_geom_angle
_geom_angle_publ_flag
N2 C1 C2 . . 121.7(4) ?
N2 C1 H1 . . 119.1 ?
C2 C1 H1 . . 119.1 ?
C3 C2 C1 . . 119.5(4) ?
C3 C2 H2 . . 120.2 ?
C1 C2 H2 . . 120.2 ?
C2 C3 C4 . . 120.1(4) ?
C2 C3 H3 . . 120.0 ?
C4 C3 H3 . . 120.0 ?
C9 C4 C5 . . 119.0(4) ?
C9 C4 C3 . . 116.8(4) ?
C5 C4 C3 . . 124.1(4) ?
C6 C5 C4 . . 119.3(4) ?
C6 C5 H5 . . 120.3 ?
C4 C5 H5 . . 120.3 ?
C5 C6 C7 . . 122.3(4) ?
C5 C6 H6 . . 118.9 ?
C7 C6 H6 . . 118.9 ?
C8 C7 C6 . . 119.7(5) ?
C8 C7 H7 . . 120.2 ?
C6 C7 H7 . . 120.2 ?
C7 C8 N1 . 2 127.9(4) ?
C7 C8 C9 . . 118.6(4) ?
N1 C8 C9 2 . 113.5(3) ?
N2 C9 C4 . . 122.1(4) ?
N2 C9 C8 . . 116.9(3) ?
C4 C9 C8 . . 121.0(4) ?
C11 C10 C15 . . 120.4(4) ?
C11 C10 S1 . . 119.0(3) ?
C15 C10 S1 . . 120.4(3) ?
C12 C11 C10 . . 119.5(4) ?
C12 C11 H11 . . 120.2 ?
C10 C11 H11 . . 120.2 ?
C13 C12 C11 . . 118.9(4) ?
C13 C12 H12 . . 120.5 ?
C11 C12 H12 . . 120.5 ?
C12 C13 C14 . . 122.6(4) ?
C12 C13 N3 . . 119.1(4) ?
C14 C13 N3 . . 118.3(4) ?
C15 C14 C13 . . 117.9(4) ?
C15 C14 H14 . . 121.1 ?
C13 C14 H14 . . 121.1 ?
C14 C15 C10 . . 120.5(4) ?
C14 C15 H15 . . 119.7 ?
C10 C15 H15 . . 119.7 ?
C8 N1 S1 2 . 121.4(3) ?
C8 N1 Cu1 2 . 113.4(3) ?
S1 N1 Cu1 . . 119.2(2) ?
C1 N2 C9 . . 119.8(4) ?
C1 N2 Cu1 . . 127.8(3) ?
C9 N2 Cu1 . . 111.7(3) ?
O3 N3 O4 . . 122.9(5) ?
O3 N3 C13 . . 120.5(4) ?
O4 N3 C13 . . 116.7(4) ?
O2 S1 O1 . . 118.0(2) ?
O2 S1 N1 . . 113.2(2) ?
O1 S1 N1 . . 105.51(19) ?
O2 S1 C10 . . 106.6(2) ?
O1 S1 C10 . . 108.1(2) ?
N1 S1 C10 . . 104.47(18) ?
N1 Cu1 N1 . 2 162.1(2) y
N1 Cu1 N2 . . 103.79(14) y
N1 Cu1 N2 2 . 82.95(14) ?
N1 Cu1 N2 . 2 82.95(14) y
N1 Cu1 N2 2 2 103.79(14) ?
N2 Cu1 N2 . 2 136.37(19) y

loop_
_geom_bond_atom_site_label_1
_geom_bond_atom_site_label_2
_geom_bond_site_symmetry_2
_geom_bond_distance
_geom_bond_publ_flag
C1 N2 . 1.319(5) ?
C1 C2 . 1.410(6) ?
C1 H1 . 0.9300 ?
C2 C3 . 1.363(7) ?
C2 H2 . 0.9300 ?
C3 C4 . 1.418(7) ?
C3 H3 . 0.9300 ?
C4 C9 . 1.409(5) ?
C4 C5 . 1.409(6) ?
C5 C6 . 1.353(7) ?
C5 H5 . 0.9300 ?
C6 C7 . 1.429(7) ?
C6 H6 . 0.9300 ?
C7 C8 . 1.365(6) ?
C7 H7 . 0.9300 ?
C8 N1 2 1.413(5) ?
C8 C9 . 1.427(6) ?
C9 N2 . 1.364(5) ?
C10 C11 . 1.389(6) ?
C10 C15 . 1.391(6) ?
C10 S1 . 1.776(4) ?
C11 C12 . 1.377(7) ?
C11 H11 . 0.9300 ?
C12 C13 . 1.372(6) ?
C12 H12 . 0.9300 ?
C13 C14 . 1.392(5) ?
C13 N3 . 1.476(5) ?
C14 C15 . 1.367(6) ?
C14 H14 . 0.9300 ?
C15 H15 . 0.9300 ?
N1 C8 2 1.413(5) ?
N1 S1 . 1.591(4) ?
N1 Cu1 . 1.943(3) y
N2 Cu1 . 1.996(3) y
N3 O3 . 1.198(5) ?
N3 O4 . 1.206(6) ?
O1 S1 . 1.448(3) ?
O2 S1 . 1.445(3) ?
Cu1 N1 2 1.943(3) y
Cu1 N2 2 1.996(3) y

loop_
_geom_hbond_atom_site_label_D
_geom_hbond_atom_site_label_H
_geom_hbond_atom_site_label_A
_geom_hbond_site_symmetry_A
_geom_hbond_distance_DH
_geom_hbond_distance_HA
_geom_hbond_distance_DA
_geom_hbond_angle_DHA
C3 H3 O1 7_455 0.93 2.50 3.354(5) 153
C11 H11 O3 6_565 0.93 2.40 3.271(6) 156
C15 H15 O1 2 0.93 2.54 3.335(5) 144

loop_
_geom_torsion_atom_site_label_1
_geom_torsion_atom_site_label_2
_geom_torsion_atom_site_label_3
_geom_torsion_atom_site_label_4
_geom_torsion_site_symmetry_1
_geom_torsion_site_symmetry_4
_geom_torsion
N2 C1 C2 C3 . . 1.4(7)
C1 C2 C3 C4 . . -0.8(7)
C2 C3 C4 C9 . . -0.4(6)
C2 C3 C4 C5 . . 178.5(5)
C9 C4 C5 C6 . . -1.3(7)
C3 C4 C5 C6 . . 179.8(5)
C4 C5 C6 C7 . . 0.1(8)
C5 C6 C7 C8 . . 1.2(8)
C6 C7 C8 N1 . 2 178.8(4)
C6 C7 C8 C9 . . -1.2(7)
C5 C4 C9 N2 . . -177.8(4)
C3 C4 C9 N2 . . 1.1(6)
C5 C4 C9 C8 . . 1.3(6)
C3 C4 C9 C8 . . -179.7(4)
C7 C8 C9 N2 . . 179.1(4)
N1 C8 C9 N2 2 . -0.9(5)
C7 C8 C9 C4 . . -0.1(6)
N1 C8 C9 C4 2 . 179.9(4)
C15 C10 C11 C12 . . 2.5(7)
S1 C10 C11 C12 . . -173.4(4)
C10 C11 C12 C13 . . -1.0(8)
C11 C12 C13 C14 . . -1.3(7)
C11 C12 C13 N3 . . 176.7(5)
C12 C13 C14 C15 . . 2.2(7)
N3 C13 C14 C15 . . -175.8(4)
C13 C14 C15 C10 . . -0.7(7)
C11 C10 C15 C14 . . -1.6(7)
S1 C10 C15 C14 . . 174.3(4)
C2 C1 N2 C9 . . -0.7(6)
C2 C1 N2 Cu1 . . 168.6(3)
C4 C9 N2 C1 . . -0.6(6)
C8 C9 N2 C1 . . -179.8(4)
C4 C9 N2 Cu1 . . -171.5(3)
C8 C9 N2 Cu1 . . 9.3(4)
C12 C13 N3 O3 . . 179.7(5)
C14 C13 N3 O3 . . -2.2(7)
C12 C13 N3 O4 . . 0.8(8)
C14 C13 N3 O4 . . 178.9(6)
C8 N1 S1 O2 2 . 63.5(4)
Cu1 N1 S1 O2 . . -145.6(2)
C8 N1 S1 O1 2 . -166.0(3)
Cu1 N1 S1 O1 . . -15.1(3)
C8 N1 S1 C10 2 . -52.1(4)
Cu1 N1 S1 C10 . . 98.8(2)
C11 C10 S1 O2 . . -16.9(4)
C15 C10 S1 O2 . . 167.2(4)
C11 C10 S1 O1 . . -144.7(4)
C15 C10 S1 O1 . . 39.4(4)
C11 C10 S1 N1 . . 103.2(4)
C15 C10 S1 N1 . . -72.7(4)
C8 N1 Cu1 N1 2 2 124.0(3)
S1 N1 Cu1 N1 . 2 -29.15(19)
C8 N1 Cu1 N2 2 . -125.6(3)
S1 N1 Cu1 N2 . . 81.3(2)
C8 N1 Cu1 N2 2 2 10.5(3)
S1 N1 Cu1 N2 . 2 -142.6(2)
C1 N2 Cu1 N1 . . 16.0(4)
C9 N2 Cu1 N1 . . -173.9(3)
C1 N2 Cu1 N1 . 2 179.1(4)
C9 N2 Cu1 N1 . 2 -10.8(3)
C1 N2 Cu1 N2 . 2 -78.2(4)
C9 N2 Cu1 N2 . 2 91.8(3)
